data_7150832
loop_
_publ_author_name
'Pearson, Emma L.'
'Willis, Anthony C.'
'Sherburn, Michael S.'
'Paddon-Row, Michael N.'

_publ_section_title
;
 Controlling cis/trans-selectivity in intramolecular Diels--Alder
 reactions of benzo-tethered, ester linked 1,3,9-decatrienes
;
_journal_issue 3
_journal_name_full 'Organic &amp;  Biomolecular Chemistry'
_journal_page_first 513
_journal_page_last 522
_journal_paper_doi 10.1039/b716910h
_journal_volume 6
_journal_year 2008
_chemical_compound_source
;
?
;
_chemical_formula_moiety ' C18 H22 O4 Si '
_chemical_formula_sum 'C18 H22 O4 Si'
_chemical_formula_weight 330.46
_chemical_name_systematic
; 
? 
;
_space_group_IT_number 2
_symmetry_cell_setting triclinic
_symmetry_space_group_name_Hall '-P 1'
_symmetry_space_group_name_H-M 'P -1'
_atom_sites_solution_hydrogens geom
_atom_sites_solution_primary direct
_audit_creation_date 05-24-01
_audit_creation_method CRYSTALS_ver_12-03-99
_audit_update_record
;
2005-01-24 - Report on  C18 H22 O4 Si 
             by Anthony C. Willis
             for Craig Turner and Mick Sherburn
2005-01-24 - passes checkcif tests with minor warnings
;
_cell_angle_alpha 86.4869(12)
_cell_angle_beta 66.0202(13)
_cell_angle_gamma 79.5571(15)
_cell_formula_units_Z 2
_cell_length_a 9.3794(2)
_cell_length_b 9.9026(2)
_cell_length_c 10.4159(2)
_cell_measurement_reflns_used 12376
_cell_measurement_temperature 200
_cell_measurement_theta_max 27
_cell_measurement_theta_min 3
_cell_volume 869.21(3)
_computing_cell_refinement
; 
 Denzo/Scalepack (Otwinowski & Minor, 1996) 
;
_computing_data_collection
; 
 COLLECT (Nonius BV, 1997) 
;
_computing_data_reduction
; 
 Denzo/Scalepack (Otwinowski & Minor, 1996) 
;
_computing_molecular_graphics
; 
ORTEP-II (Johnson 1976) in teXsan (MSC, 1992-1997)
;
_computing_publication_material
; 
 CRYSTALS (Watkin et al 2003) 
;
_computing_structure_refinement
; 
 CRYSTALS (Watkin et al 2003) 
;
_computing_structure_solution
; 
 SIR92 (Altomare et al, 1994) 
;
_diffrn_ambient_temperature 200
_diffrn_measured_fraction_theta_full 0.995
_diffrn_measured_fraction_theta_max 0.995
_diffrn_measurement_device_type
; 
Nonius Kappa CCD 
;
_diffrn_measurement_method ' \f and \w scans with CCD '
_diffrn_radiation_monochromator graphite
_diffrn_radiation_type 'Mo K\a'
_diffrn_radiation_wavelength 0.71073
_diffrn_reflns_av_R_equivalents 0.04
_diffrn_reflns_limit_h_max 12
_diffrn_reflns_limit_h_min -11
_diffrn_reflns_limit_k_max 12
_diffrn_reflns_limit_k_min -12
_diffrn_reflns_limit_l_max 13
_diffrn_reflns_limit_l_min -13
_diffrn_reflns_number 19510
_diffrn_reflns_theta_full 27.480
_diffrn_reflns_theta_max 27.5
_diffrn_reflns_theta_min 2.910
_diffrn_standards_decay_% 0.00
_diffrn_standards_interval_count 0
_diffrn_standards_interval_time 0
_diffrn_standards_number 0
_exptl_absorpt_coefficient_mu 0.152
_exptl_absorpt_correction_T_max 0.987
_exptl_absorpt_correction_T_min 0.951
_exptl_absorpt_correction_type integration
_exptl_absorpt_process_details
;
via Gaussian method (Coppens, 1970) implemented in maXus (2000)
;
_exptl_crystal_colour ' colourless '
_exptl_crystal_density_diffrn 1.263
_exptl_crystal_density_meas ?
_exptl_crystal_description ' plate '
_exptl_crystal_F_000 352
_exptl_crystal_size_max 0.40
_exptl_crystal_size_mid 0.30
_exptl_crystal_size_min 0.09
_refine_diff_density_max 0.24
_refine_diff_density_min -0.21
_refine_ls_extinction_coef 280(50)
_refine_ls_extinction_method 'Larson 1970 Crystallographic Computing eq 22'
_refine_ls_goodness_of_fit_ref 1.0878
_refine_ls_hydrogen_treatment noref
_refine_ls_matrix_type full
_refine_ls_number_parameters 209
_refine_ls_number_reflns 3031
_refine_ls_number_restraints 0
_refine_ls_R_factor_all 0.0462
_refine_ls_R_factor_gt 0.0353
_refine_ls_shift/su_max 0.000272
_refine_ls_structure_factor_coef F
_refine_ls_weighting_details
;
 Method, part 1, Chebychev polynomial, (Watkin, 1994, Prince, 1982) 
 [weight] = 1.0/[A~0~*T~0~(x)+A~1~*T~1~(x) ... +A~n-1~]*T~n-1~(x)] 
 where A~i~ are the Chebychev coefficients listed below and x= Fcalc/Fmax 
 Method = Robust Weighting (Prince, 1982) 
 W = [weight] * [1-(deltaF/6*sigmaF)^2^]^2^ 
 A~i~ are: 
 1.67 -0.466 1.78 -0.215 0.525 
;
_refine_ls_weighting_scheme calc
_refine_ls_wR_factor_all 0.0392
_refine_ls_wR_factor_gt 0.0371
_refine_ls_wR_factor_ref 0.0371
_reflns_limit_h_max 12
_reflns_limit_h_min -10
_reflns_limit_k_max 12
_reflns_limit_k_min -12
_reflns_limit_l_max 13
_reflns_limit_l_min 0
_reflns_number_gt 3031
_reflns_number_total 3968
_reflns_threshold_expression I>3.00u(I)
_cod_data_source_file b716910h.txt
_cod_data_source_block she0504
_cod_depositor_comments
;
The following automatic conversions were performed:
'_symmetry_cell_setting' value 'Triclinic' changed to 'triclinic'
according to '/home/saulius/struct/CIF-dictionaries/cif_core.dic'
dictionary named 'cif_core.dic' version 2.4.1 from 2010-06-29.

Automatic conversion script
Id: cif_fix_enum 1527 2010-12-29 10:47:43Z saulius 
;
_cod_original_sg_symbol_H-M 'P -1 '
_cod_original_formula_sum ' C18 H22 O4 Si '
_cod_database_code 7150832

loop_
_symmetry_equiv_pos_as_xyz
x,y,z
-x,-y,-z

loop_
_atom_site_label
_atom_site_type_symbol
_atom_site_fract_x
_atom_site_fract_y
_atom_site_fract_z
_atom_site_U_iso_or_equiv
_atom_site_occupancy
_atom_site_adp_type
_atom_site_refinement_flags_posn
_atom_site_refinement_flags_adp
_atom_site_refinement_flags_occupancy
_atom_site_disorder_assembly
_atom_site_disorder_group
_atom_site_attached_hydrogens
Si1 Si 0.16174(4) 0.84649(4) 0.66448(4) 0.0321 1.0000 Uani . . . . . .
O1 O 0.75479(10) 0.62449(11) 0.32950(10) 0.0372 1.0000 Uani . . . . . .
O2 O 0.81540(13) 0.55551(16) 0.11528(13) 0.0627 1.0000 Uani . . . . . .
O3 O 0.28955(14) 0.82402(13) 0.10233(15) 0.0590 1.0000 Uani . . . . . .
O4 O 0.29091(12) 0.60558(11) 0.16453(13) 0.0464 1.0000 Uani . . . . . .
C1 C 0.52022(17) 0.89830(14) 0.28491(15) 0.0345 1.0000 Uani . . . . . .
C2 C 0.45886(14) 0.76811(12) 0.35097(12) 0.0259 1.0000 Uani . . . . . .
C3 C 0.48898(14) 0.73374(12) 0.48225(13) 0.0254 1.0000 Uani . . . . . .
C4 C 0.37640(15) 0.76820(12) 0.61989(13) 0.0273 1.0000 Uani . . . . . .
C5 C 0.42700(17) 0.74017(13) 0.72994(14) 0.0326 1.0000 Uani . . . . . .
C6 C 0.58203(18) 0.68070(14) 0.70578(15) 0.0366 1.0000 Uani . . . . . .
C7 C 0.68965(16) 0.64149(14) 0.57148(15) 0.0344 1.0000 Uani . . . . . .
C8 C 0.64036(15) 0.66696(13) 0.46250(14) 0.0292 1.0000 Uani . . . . . .
C9 C 0.71283(15) 0.60601(16) 0.22112(15) 0.0368 1.0000 Uani . . . . . .
C10 C 0.54025(14) 0.64881(13) 0.24528(13) 0.0275 1.0000 Uani . . . . . .
C11 C 0.53016(15) 0.68689(14) 0.10291(13) 0.0321 1.0000 Uani . . . . . .
C12 C 0.61372(19) 0.80929(17) 0.03885(15) 0.0424 1.0000 Uani . . . . . .
C13 C 0.59041(19) 0.91364(16) 0.14729(16) 0.0414 1.0000 Uani . . . . . .
C14 C 0.35761(15) 0.71672(14) 0.12290(13) 0.0308 1.0000 Uani . . . . . .
C15 C 0.12583(18) 0.61876(18) 0.1872(2) 0.0489 1.0000 Uani . . . . . .
C16 C 0.1464(2) 1.01729(16) 0.5808(2) 0.0514 1.0000 Uani . . . . . .
C17 C 0.06427(18) 0.72614(16) 0.60904(18) 0.0423 1.0000 Uani . . . . . .
C18 C 0.0566(2) 0.8697(2) 0.85813(19) 0.0628 1.0000 Uani . . . . . .
H11 H 0.50705 0.97587 0.34810 0.0447 1.0000 Uiso R . . . . .
H21 H 0.34195 0.78352 0.37754 0.0319 1.0000 Uiso R . . . . .
H51 H 0.34931 0.76366 0.82858 0.0407 1.0000 Uiso R . . . . .
H61 H 0.61557 0.66633 0.78599 0.0490 1.0000 Uiso R . . . . .
H71 H 0.80041 0.59585 0.55336 0.0449 1.0000 Uiso R . . . . .
H101 H 0.48311 0.57025 0.28652 0.0334 1.0000 Uiso R . . . . .
H111 H 0.58568 0.60772 0.03561 0.0389 1.0000 Uiso R . . . . .
H121 H 0.72973 0.77462 -0.01164 0.0519 1.0000 Uiso R . . . . .
H122 H 0.57072 0.85470 -0.02949 0.0519 1.0000 Uiso R . . . . .
H131 H 0.63097 1.00146 0.11301 0.0538 1.0000 Uiso R . . . . .
H151 H 0.08953 0.52873 0.2180 0.0614 1.0000 Uiso R . . . . .
H152 H 0.06034 0.69027 0.2614 0.0614 1.0000 Uiso R . . . . .
H153 H 0.11382 0.64636 0.0976 0.0614 1.0000 Uiso R . . . . .
H161 H 0.0323 1.05675 0.6056 0.0625 1.0000 Uiso R . . . . .
H162 H 0.1955 1.08042 0.6155 0.0625 1.0000 Uiso R . . . . .
H163 H 0.2032 1.00632 0.4765 0.0625 1.0000 Uiso R . . . . .
H171 H -0.04899 0.76779 0.63273 0.0528 1.0000 Uiso R . . . . .
H172 H 0.06943 0.63730 0.65939 0.0528 1.0000 Uiso R . . . . .
H173 H 0.12027 0.70900 0.50536 0.0528 1.0000 Uiso R . . . . .
H181 H -0.0569 0.9110 0.88257 0.0720 1.0000 Uiso R . . . . .
H182 H 0.1075 0.9321 0.89173 0.0720 1.0000 Uiso R . . . . .
H183 H 0.0627 0.7786 0.90431 0.0720 1.0000 Uiso R . . . . .

loop_
_atom_site_aniso_label
_atom_site_aniso_U_11
_atom_site_aniso_U_22
_atom_site_aniso_U_33
_atom_site_aniso_U_23
_atom_site_aniso_U_13
_atom_site_aniso_U_12
Si1 0.02846(19) 0.0323(2) 0.0350(2) -0.00674(14) -0.01208(15) -0.00356(14)
O1 0.0219(4) 0.0516(6) 0.0385(5) -0.0056(4) -0.0134(4) -0.0021(4)
O2 0.0296(5) 0.1011(10) 0.0487(7) -0.0306(7) -0.0109(5) 0.0092(6)
O3 0.0507(7) 0.0480(7) 0.0885(10) 0.0227(6) -0.0396(7) -0.0125(5)
O4 0.0312(5) 0.0394(6) 0.0753(8) 0.0092(5) -0.0269(5) -0.0118(4)
C1 0.0426(7) 0.0298(6) 0.0394(7) 0.0040(5) -0.0231(6) -0.0119(5)
C2 0.0250(5) 0.0278(6) 0.0268(6) 0.0000(5) -0.0122(5) -0.0051(4)
C3 0.0265(6) 0.0233(5) 0.0304(6) 0.0006(4) -0.0145(5) -0.0065(4)
C4 0.0318(6) 0.0238(6) 0.0302(6) -0.0003(4) -0.0154(5) -0.0071(5)
C5 0.0427(7) 0.0284(6) 0.0306(6) -0.0003(5) -0.0180(6) -0.0078(5)
C6 0.0502(8) 0.0317(7) 0.0406(7) 0.0033(5) -0.0312(7) -0.0082(6)
C7 0.0347(7) 0.0319(7) 0.0456(8) 0.0020(6) -0.0254(6) -0.0056(5)
C8 0.0274(6) 0.0294(6) 0.0338(7) -0.0001(5) -0.0146(5) -0.0066(5)
C9 0.0262(6) 0.0472(8) 0.0361(7) -0.0074(6) -0.0118(5) -0.0032(5)
C10 0.0231(5) 0.0316(6) 0.0287(6) -0.0022(5) -0.0106(5) -0.0061(5)
C11 0.0287(6) 0.0423(7) 0.0263(6) -0.0033(5) -0.0100(5) -0.0097(5)
C12 0.0421(8) 0.0585(9) 0.0291(7) 0.0078(6) -0.0115(6) -0.0239(7)
C13 0.0484(8) 0.0430(8) 0.0431(8) 0.0127(6) -0.0238(7) -0.0242(7)
C14 0.0333(6) 0.0374(7) 0.0257(6) 0.0006(5) -0.0142(5) -0.0099(5)
C15 0.0309(7) 0.0527(9) 0.0698(11) 0.0040(8) -0.0252(7) -0.0129(6)
C16 0.0420(8) 0.0319(8) 0.0822(13) -0.0018(8) -0.0291(8) -0.0001(6)
C17 0.0381(7) 0.0399(8) 0.0539(9) -0.0021(6) -0.0215(7) -0.0107(6)
C18 0.0381(8) 0.0979(15) 0.0440(9) -0.0251(9) -0.0076(7) -0.0040(9)

loop_
_atom_type_symbol
_atom_type_scat_dispersion_real
_atom_type_scat_dispersion_imag
_atom_type_scat_Cromer_Mann_a1
_atom_type_scat_Cromer_Mann_b1
_atom_type_scat_Cromer_Mann_a2
_atom_type_scat_Cromer_Mann_b2
_atom_type_scat_Cromer_Mann_a3
_atom_type_scat_Cromer_Mann_b3
_atom_type_scat_Cromer_Mann_a4
_atom_type_scat_Cromer_Mann_b4
_atom_type_scat_Cromer_Mann_c
_atom_type_scat_source
'C   ' 0.0033 0.0016 2.3100 20.8439 1.0200 10.2075 1.5886 0.5687 0.8650 51.6512 0.2156 International_Tables_Vol_IV_Table_2.2B
'H   ' 0.0000 0.0000 0.4930 10.5109 0.3229 26.1257 0.1402 3.1424 0.0408 57.7998 0.0030 International_Tables_Vol_IV_Table_2.2B
'O   ' 0.0106 0.0060 3.0485 13.2771 2.2868 5.7011 1.5463 0.3239 0.8670 32.9089 0.2508 International_Tables_Vol_IV_Table_2.2B
'Si  ' 0.0817 0.0704 6.2915 2.4386 3.0353 32.3337 1.9891 0.6785 1.5410 81.6937 1.1407 International_Tables_Vol_IV_Table_2.2B

loop_
_exptl_crystal_face_index_h
_exptl_crystal_face_index_k
_exptl_crystal_face_index_l
_exptl_crystal_face_perp_dist
1 0 0 0.200
-1 0 0 0.200
0 1 0 0.150
0 -1 0 0.180
0 0 1 0.020
0 0 -1 0.070
-1 -1 0 0.200
1 1 0 0.220
0 1 -1 0.110
0 -1 1 0.100

loop_
_geom_angle_atom_site_label_1
_geom_angle_site_symmetry_1
_geom_angle_atom_site_label_2
_geom_angle_site_symmetry_2
_geom_angle_atom_site_label_3
_geom_angle_site_symmetry_3
_geom_angle
_geom_angle_publ_flag
C4 . Si1 . C16 . 110.76(7) yes
C4 . Si1 . C17 . 109.69(6) yes
C16 . Si1 . C17 . 111.35(8) yes
C4 . Si1 . C18 . 108.96(7) yes
C16 . Si1 . C18 . 108.64(10) yes
C17 . Si1 . C18 . 107.35(8) yes
C8 . O1 . C9 . 121.09(10) yes
C14 . O4 . C15 . 117.07(11) yes
C2 . C1 . C13 . 122.88(13) yes
C2 . C1 . H11 . 118.558 no
C13 . C1 . H11 . 118.558 no
C1 . C2 . C3 . 111.01(10) yes
C1 . C2 . C10 . 109.61(10) yes
C3 . C2 . C10 . 109.53(10) yes
C1 . C2 . H21 . 108.362 no
C3 . C2 . H21 . 108.441 no
C10 . C2 . H21 . 109.873 no
C2 . C3 . C4 . 124.43(11) yes
C2 . C3 . C8 . 116.48(11) yes
C4 . C3 . C8 . 119.07(11) yes
C3 . C4 . Si1 . 123.90(9) yes
C3 . C4 . C5 . 117.52(12) yes
Si1 . C4 . C5 . 118.57(10) yes
C4 . C5 . C6 . 121.93(13) yes
C4 . C5 . H51 . 119.034 no
C6 . C5 . H51 . 119.035 no
C5 . C6 . C7 . 120.19(12) yes
C5 . C6 . H61 . 119.904 no
C7 . C6 . H61 . 119.905 no
C6 . C7 . C8 . 118.28(12) yes
C6 . C7 . H71 . 120.860 no
C8 . C7 . H71 . 120.860 no
O1 . C8 . C3 . 121.79(11) yes
O1 . C8 . C7 . 115.38(11) yes
C3 . C8 . C7 . 122.81(12) yes
O1 . C9 . O2 . 117.07(12) yes
O1 . C9 . C10 . 117.84(11) yes
O2 . C9 . C10 . 125.08(13) yes
C2 . C10 . C9 . 111.58(10) yes
C2 . C10 . C11 . 111.13(10) yes
C9 . C10 . C11 . 108.83(10) yes
C2 . C10 . H101 . 106.661 no
C9 . C10 . H101 . 109.055 no
C11 . C10 . H101 . 109.526 no
C10 . C11 . C12 . 110.62(11) yes
C10 . C11 . C14 . 109.56(10) yes
C12 . C11 . C14 . 111.52(12) yes
C10 . C11 . H111 . 109.362 no
C12 . C11 . H111 . 107.307 no
C14 . C11 . H111 . 108.408 no
C11 . C12 . C13 . 112.68(11) yes
C11 . C12 . H121 . 108.658 no
C13 . C12 . H121 . 108.660 no
C11 . C12 . H122 . 108.667 no
C13 . C12 . H122 . 108.667 no
H121 . C12 . H122 . 109.467 no
C12 . C13 . C1 . 124.99(13) yes
C12 . C13 . H131 . 117.505 no
C1 . C13 . H131 . 117.508 no
C11 . C14 . O4 . 110.99(11) yes
C11 . C14 . O3 . 125.55(13) yes
O4 . C14 . O3 . 123.44(13) yes
O4 . C15 . H151 . 109.466 no
O4 . C15 . H152 . 109.469 no
H151 . C15 . H152 . 109.476 no
O4 . C15 . H153 . 109.465 no
H151 . C15 . H153 . 109.476 no
H152 . C15 . H153 . 109.476 no
Si1 . C16 . H161 . 109.467 no
Si1 . C16 . H162 . 109.466 no
H161 . C16 . H162 . 109.476 no
Si1 . C16 . H163 . 109.467 no
H161 . C16 . H163 . 109.476 no
H162 . C16 . H163 . 109.476 no
Si1 . C17 . H171 . 109.467 no
Si1 . C17 . H172 . 109.467 no
H171 . C17 . H172 . 109.476 no
Si1 . C17 . H173 . 109.466 no
H171 . C17 . H173 . 109.476 no
H172 . C17 . H173 . 109.476 no
Si1 . C18 . H181 . 109.467 no
Si1 . C18 . H182 . 109.466 no
H181 . C18 . H182 . 109.476 no
Si1 . C18 . H183 . 109.466 no
H181 . C18 . H183 . 109.476 no
H182 . C18 . H183 . 109.476 no

loop_
_geom_bond_atom_site_label_1
_geom_bond_site_symmetry_1
_geom_bond_atom_site_label_2
_geom_bond_site_symmetry_2
_geom_bond_distance
_geom_bond_publ_flag
Si1 . C4 . 1.8944(13) yes
Si1 . C16 . 1.8638(17) yes
Si1 . C17 . 1.8703(15) yes
Si1 . C18 . 1.8579(18) yes
O1 . C8 . 1.3954(16) yes
O1 . C9 . 1.3694(17) yes
O2 . C9 . 1.1925(17) yes
O3 . C14 . 1.1915(17) yes
O4 . C14 . 1.3272(16) yes
O4 . C15 . 1.4505(17) yes
C1 . C2 . 1.5183(17) yes
C1 . C13 . 1.324(2) yes
C1 . H11 . 1.000 no
C2 . C3 . 1.5125(16) yes
C2 . C10 . 1.5296(17) yes
C2 . H21 . 1.000 no
C3 . C4 . 1.4092(17) yes
C3 . C8 . 1.3909(17) yes
C4 . C5 . 1.4041(17) yes
C5 . C6 . 1.391(2) yes
C5 . H51 . 1.000 no
C6 . C7 . 1.380(2) yes
C6 . H61 . 1.000 no
C7 . C8 . 1.3839(18) yes
C7 . H71 . 1.000 no
C9 . C10 . 1.5154(17) yes
C10 . C11 . 1.5436(17) yes
C10 . H101 . 1.000 no
C11 . C12 . 1.5326(19) yes
C11 . C14 . 1.5199(18) yes
C11 . H111 . 1.000 no
C12 . C13 . 1.501(2) yes
C12 . H121 . 1.000 no
C12 . H122 . 1.000 no
C13 . H131 . 1.000 no
C15 . H151 . 1.000 no
C15 . H152 . 1.000 no
C15 . H153 . 1.000 no
C16 . H161 . 1.000 no
C16 . H162 . 1.000 no
C16 . H163 . 1.000 no
C17 . H171 . 1.000 no
C17 . H172 . 1.000 no
C17 . H173 . 1.000 no
C18 . H181 . 1.000 no
C18 . H182 . 1.000 no
C18 . H183 . 1.000 no

loop_
_geom_contact_atom_site_label_1
_geom_contact_atom_site_label_2
_geom_contact_distance
_geom_contact_site_symmetry_1
_geom_contact_site_symmetry_2
_geom_contact_publ_flag
O1 C15 3.171(2) . 1_655 no
O2 O2 3.339(2) . 2_765 no
O2 C15 3.453(3) . 1_655 no
O2 C15 3.481(3) . 2_665 no
O3 C13 3.554(2) . 2_675 no
O4 C6 3.301(2) . 2_666 no
C6 C10 3.592(2) . 2_666 no

loop_
_geom_torsion_atom_site_label_1
_geom_torsion_atom_site_label_2
_geom_torsion_atom_site_label_3
_geom_torsion_atom_site_label_4
_geom_torsion_site_symmetry_1
_geom_torsion_site_symmetry_2
_geom_torsion_site_symmetry_3
_geom_torsion_site_symmetry_4
_geom_torsion
_geom_torsion_publ_flag
Si1 C4 C3 C2 . . . . 6.8(2) no
Si1 C4 C3 C8 . . . . -175.1(1) no
Si1 C4 C5 C6 . . . . 178.9(1) no
O1 C8 C3 C2 . . . . -4.8(2) no
O1 C8 C3 C4 . . . . 177.0(1) no
O1 C8 C7 C6 . . . . -179.9(1) no
O1 C9 C10 C2 . . . . 29.6(2) no
O1 C9 C10 C11 . . . . 152.6(1) no
O2 C9 O1 C8 . . . . -172.1(1) no
O2 C9 C10 C2 . . . . -151.4(2) no
O2 C9 C10 C11 . . . . -28.4(2) no
O3 C14 O4 C15 . . . . -0.9(2) no
O3 C14 C11 C10 . . . . 117.5(2) no
O3 C14 C11 C12 . . . . -5.3(2) no
O4 C14 C11 C10 . . . . -63.7(2) no
O4 C14 C11 C12 . . . . 173.5(1) no
C1 C2 C3 C4 . . . . 97.0(1) no
C1 C2 C3 C8 . . . . -81.1(1) no
C1 C2 C10 C9 . . . . 70.8(2) no
C1 C2 C10 C11 . . . . -50.9(2) no
C1 C13 C12 C11 . . . . 6.7(2) no
C2 C1 C13 C12 . . . . 2.3(3) no
C2 C3 C4 C5 . . . . -174.3(1) no
C2 C3 C8 C7 . . . . 173.3(1) no
C2 C10 C11 C12 . . . . 61.1(1) no
C2 C10 C11 C14 . . . . -62.2(1) no
C3 C2 C1 C13 . . . . 141.3(2) no
C3 C2 C10 C9 . . . . -51.2(1) no
C3 C2 C10 C11 . . . . -172.9(1) no
C3 C4 Si1 C16 . . . . -62.2(1) no
C3 C4 Si1 C17 . . . . 61.1(1) no
C3 C4 Si1 C18 . . . . 178.4(1) no
C3 C4 C5 C6 . . . . 0.0(2) no
C3 C8 O1 C9 . . . . -21.0(2) no
C3 C8 C7 C6 . . . . 1.9(2) no
C4 C3 C2 C10 . . . . -141.8(1) no
C4 C3 C8 C7 . . . . -4.9(2) no
C4 C5 C6 C7 . . . . -3.0(2) no
C5 C4 Si1 C16 . . . . 119.0(1) no
C5 C4 Si1 C17 . . . . -117.7(1) no
C5 C4 Si1 C18 . . . . -0.5(1) no
C5 C4 C3 C8 . . . . 3.8(2) no
C5 C6 C7 C8 . . . . 2.0(2) no
C7 C8 O1 C9 . . . . 160.7(1) no
C8 O1 C9 C10 . . . . 7.0(2) no
C8 C3 C2 C10 . . . . 40.1(2) no
C9 C10 C11 C12 . . . . -62.1(1) no
C9 C10 C11 C14 . . . . 174.5(1) no
C10 C2 C1 C13 . . . . 20.1(2) no
C10 C11 C12 C13 . . . . -37.3(2) no
C11 C14 O4 C15 . . . . -179.7(1) no
C13 C12 C11 C14 . . . . 84.9(2) no
